data_4328655
loop_
_publ_author_name
'Guo-Cang Wang'
'Herman H. Y. Sung'
'Ian D. Williams'
'Wa-Hung Leung'

_publ_contact_author_name
;
;
_publ_section_title
;
 Tetravalent Titanium, Zirconium, and Cerium Oxo and Peroxo Complexes
 Containing an Imidodiphosphinate Ligand
;
_journal_name_full 'Inorganic Chemistry'
_journal_page_first 3640
_journal_page_last 3647
_journal_paper_doi 10.1021/ic202564h
_journal_volume 51
_journal_year 2012
_chemical_formula_moiety 'C48 H112 Ce2 N4 O12 P8'
_chemical_formula_sum 'C48 H112 Ce2 N4 O12 P8'
_chemical_formula_weight 1465.42
_chemical_name_systematic
;
 ? 
;
_space_group_IT_number 13
_space_group_name_Hall '-P 2yc'
_symmetry_cell_setting monoclinic
_symmetry_space_group_name_Hall '-P 2yc'
_symmetry_space_group_name_H-M 'P 1 2/c 1'
_atom_sites_solution_hydrogens geom
_atom_sites_solution_primary direct
_atom_sites_solution_secondary difmap
_audit_creation_date 2012-01-30
_audit_creation_method
;
  Olex2 1.1-beta
  (compiled Nov  1 2011 20:42:30, GUI svn.r3906)
;
_cell_angle_alpha 90.00
_cell_angle_beta 112.255(6)
_cell_angle_gamma 90.00
_cell_formula_units_Z 2
_cell_length_a 15.197(8)
_cell_length_b 13.107(7)
_cell_length_c 18.862(10)
_cell_measurement_reflns_used 9946
_cell_measurement_temperature 100.0
_cell_measurement_theta_max 27.658
_cell_measurement_theta_min 2.232
_cell_volume 3477(3)
_computing_cell_refinement 'SAINT v7.34A (Bruker, 200?)'
_computing_data_collection 'SMART v5.625 (Bruker, 2001)'
_computing_data_reduction 'SAINT v7.34A (Bruker, 200?)'
_computing_molecular_graphics
;
O. V. Dolomanov, L. J. Bourhis, R. J. Gildea, J. A. K. Howard and H. Puschmann,
OLEX2: a complete structure solution, refinement and analysis program.
J. Appl. Cryst. (2009). 42, 339-341.
;
_computing_publication_material
;
O. V. Dolomanov, L. J. Bourhis, R. J. Gildea, J. A. K. Howard and H. Puschmann,
OLEX2: a complete structure solution, refinement and analysis program.
J. Appl. Cryst. (2009). 42, 339-341.
;
_computing_structure_refinement
;
XL, G.M. Sheldrick, Acta Cryst.
(2008). A64, 112-122
;
_computing_structure_solution
;
olex2.solve (L.J. Bourhis, O.V. Dolomanov, R.J. Gildea, J.A.K. Howard,
H. Puschmann, in preparation, 2011)
;
_diffrn_ambient_temperature 100.0
_diffrn_detector_area_resol_mean 8
_diffrn_measured_fraction_theta_full 0.993
_diffrn_measured_fraction_theta_max 0.988
_diffrn_measurement_device_type 'Bruker APEX CCD area detector'
_diffrn_measurement_method '\w and \f scans'
_diffrn_radiation_monochromator graphite
_diffrn_radiation_type MoK\a
_diffrn_radiation_wavelength 0.71073
_diffrn_reflns_av_R_equivalents 0.0589
_diffrn_reflns_av_unetI/netI 0.0575
_diffrn_reflns_limit_h_max 19
_diffrn_reflns_limit_h_min -19
_diffrn_reflns_limit_k_max 14
_diffrn_reflns_limit_k_min -16
_diffrn_reflns_limit_l_max 23
_diffrn_reflns_limit_l_min -24
_diffrn_reflns_number 25716
_diffrn_reflns_theta_full 25.00
_diffrn_reflns_theta_max 27.00
_diffrn_reflns_theta_min 1.94
_diffrn_source 'sealed tube'
_diffrn_source_current 40
_diffrn_source_power 2.0
_diffrn_source_target Mo
_diffrn_source_voltage 50
_exptl_absorpt_coefficient_mu 1.528
_exptl_absorpt_correction_T_max 1
_exptl_absorpt_correction_T_min 0.594807
_exptl_absorpt_correction_type multi-scan
_exptl_absorpt_process_details
;
SADABS-2004/1 (Bruker,2004) was used for absorption correction.
R(int) was 0.1198 before and 0.0737 after correction.
The Ratio of minimum to maximum transmission is 0.5948.
The \l/2 correction factor is 0.0015.
;
_exptl_crystal_colour red
_exptl_crystal_density_diffrn 1.400
_exptl_crystal_description block
_exptl_crystal_F_000 1520
_exptl_crystal_size_max 0.33
_exptl_crystal_size_mid 0.28
_exptl_crystal_size_min 0.25
_refine_diff_density_max 1.388
_refine_diff_density_min -0.893
_refine_diff_density_rms 0.112
_refine_ls_extinction_method none
_refine_ls_goodness_of_fit_ref 1.034
_refine_ls_hydrogen_treatment constr
_refine_ls_matrix_type full
_refine_ls_number_parameters 348
_refine_ls_number_reflns 7513
_refine_ls_number_restraints 0
_refine_ls_restrained_S_all 1.034
_refine_ls_R_factor_all 0.0535
_refine_ls_R_factor_gt 0.0441
_refine_ls_shift/su_max 0.013
_refine_ls_shift/su_mean 0.001
_refine_ls_structure_factor_coef Fsqd
_refine_ls_weighting_details 'calc w=1/[\s^2^(Fo^2^)+(0.0670P)^2^+0.0000P] where P=(Fo^2^+2Fc^2^)/3'
_refine_ls_weighting_scheme calc
_refine_ls_wR_factor_gt 0.1146
_refine_ls_wR_factor_ref 0.1192
_reflns_number_gt 6112
_reflns_number_total 7513
_reflns_threshold_expression >2sigma(I)
_cod_data_source_file ic202564h_si_001_5.cif
_cod_data_source_block wang78
_cod_database_code 4328655

loop_
_space_group_symop_id
_space_group_symop_operation_xyz
1 'x, y, z'
2 '-x, y, -z+1/2'
3 '-x, -y, -z'
4 'x, -y, z-1/2'

loop_
_atom_site_label
_atom_site_type_symbol
_atom_site_fract_x
_atom_site_fract_y
_atom_site_fract_z
_atom_site_U_iso_or_equiv
_atom_site_adp_type
_atom_site_occupancy
_atom_site_symmetry_multiplicity
_atom_site_calc_flag
_atom_site_refinement_flags
_atom_site_disorder_assembly
_atom_site_disorder_group
Ce1 Ce 0.120678(12) 0.775598(15) 0.282049(11) 0.03461(9) Uani 1 1 d . . .
P1 P 0.24181(7) 0.83877(8) 0.47911(6) 0.0463(3) Uani 1 1 d . . .
P2 P 0.29196(7) 0.96521(7) 0.37915(6) 0.0402(2) Uani 1 1 d . . .
P3 P 0.23083(7) 0.54791(8) 0.26647(6) 0.0458(2) Uani 1 1 d . . .
P4 P 0.18859(7) 0.67444(8) 0.13537(6) 0.0403(2) Uani 1 1 d . . .
O1 O 0.16365(19) 0.7894(2) 0.41235(16) 0.0480(7) Uani 1 1 d . C .
O2 O 0.23742(17) 0.8967(2) 0.31169(15) 0.0423(6) Uani 1 1 d . C .
O3 O 0.21873(18) 0.6362(2) 0.31360(15) 0.0450(6) Uani 1 1 d . D .
O4 O 0.15162(19) 0.75758(19) 0.17246(16) 0.0411(6) Uani 1 1 d . D .
O5 O -0.00274(18) 0.6716(2) 0.21130(16) 0.0478(6) Uani 1 1 d . . .
O6 O 0.00228(19) 0.8783(2) 0.28808(17) 0.0567(8) Uani 1 1 d . . .
N1 N 0.2935(2) 0.9320(2) 0.45904(18) 0.0467(8) Uani 1 1 d . C .
N2 N 0.2220(2) 0.5732(2) 0.18282(19) 0.0479(8) Uani 1 1 d . D .
C1 C 0.1904(4) 0.8785(5) 0.5461(3) 0.0809(16) Uani 1 1 d . B .
H1A H 0.1643 0.8143 0.5591 0.097 Uiso 0.60 1 calc PR A 1
H1B H 0.1781 0.8207 0.5757 0.097 Uiso 0.40 1 calc PR A 2
C2 C 0.2633(8) 0.9140(9) 0.6214(7) 0.097(3) Uiso 0.60 1 d P B 1
H2A H 0.3082 0.8585 0.6447 0.146 Uiso 0.60 1 calc PR B 1
H2B H 0.2314 0.9338 0.6557 0.146 Uiso 0.60 1 calc PR B 1
H2C H 0.2978 0.9727 0.6126 0.146 Uiso 0.60 1 calc PR B 1
C2A C 0.2412(13) 0.9743(15) 0.5986(11) 0.111(6) Uiso 0.40 1 d P B 2
H2AA H 0.3034 0.9535 0.6360 0.167 Uiso 0.40 1 calc PR B 2
H2AB H 0.2015 0.9990 0.6256 0.167 Uiso 0.40 1 calc PR B 2
H2AC H 0.2496 1.0290 0.5662 0.167 Uiso 0.40 1 calc PR B 2
C3 C 0.1079(6) 0.9405(6) 0.5077(5) 0.140(3) Uani 1 1 d . . .
H3A H 0.1275 1.0054 0.4924 0.210 Uiso 1 1 calc R C .
H3B H 0.0749 0.9538 0.5425 0.210 Uiso 1 1 calc R . .
H3C H 0.0650 0.9046 0.4622 0.210 Uiso 1 1 calc R . .
C4 C 0.3300(6) 0.7332(6) 0.5137(6) 0.049(2) Uiso 0.60 1 d P C 1
H4 H 0.3486 0.7156 0.4697 0.059 Uiso 0.60 1 calc PR C 1
C4A C 0.3178(12) 0.7477(13) 0.5335(11) 0.071(5) Uiso 0.40 1 d P C 2
H4A H 0.3502 0.7223 0.4996 0.086 Uiso 0.40 1 calc PR C 2
C5 C 0.4217(7) 0.7617(7) 0.5792(6) 0.069(2) Uiso 0.60 1 d P C 1
H5A H 0.4342 0.8347 0.5765 0.103 Uiso 0.60 1 calc PR C 1
H5B H 0.4744 0.7222 0.5753 0.103 Uiso 0.60 1 calc PR C 1
H5C H 0.4158 0.7466 0.6281 0.103 Uiso 0.60 1 calc PR C 1
C5A C 0.4026(13) 0.7902(13) 0.6061(12) 0.096(5) Uiso 0.40 1 d P C 2
H5AA H 0.4259 0.8542 0.5928 0.143 Uiso 0.40 1 calc PR C 2
H5AB H 0.4543 0.7400 0.6229 0.143 Uiso 0.40 1 calc PR C 2
H5AC H 0.3801 0.8025 0.6477 0.143 Uiso 0.40 1 calc PR C 2
C6 C 0.2855(9) 0.6387(9) 0.5301(7) 0.079(3) Uiso 0.60 1 d P C 1
H6A H 0.2632 0.6524 0.5716 0.119 Uiso 0.60 1 calc PR C 1
H6B H 0.3326 0.5837 0.5455 0.119 Uiso 0.60 1 calc PR C 1
H6C H 0.2315 0.6183 0.4840 0.119 Uiso 0.60 1 calc PR C 1
C6A C 0.2806(16) 0.6551(16) 0.5548(13) 0.098(6) Uiso 0.40 1 d P C 2
H6AA H 0.2521 0.6719 0.5920 0.148 Uiso 0.40 1 calc PR C 2
H6AB H 0.3325 0.6063 0.5776 0.148 Uiso 0.40 1 calc PR C 2
H6AC H 0.2323 0.6249 0.5090 0.148 Uiso 0.40 1 calc PR C 2
C7 C 0.2434(3) 1.0914(3) 0.3551(3) 0.0578(11) Uani 1 1 d . C .
H7 H 0.2541 1.1133 0.3082 0.069 Uiso 1 1 calc R . .
C8 C 0.1375(4) 1.0923(4) 0.3358(4) 0.093(2) Uani 1 1 d . . .
H8A H 0.1059 1.0487 0.2912 0.140 Uiso 1 1 calc R C .
H8B H 0.1136 1.1622 0.3242 0.140 Uiso 1 1 calc R . .
H8C H 0.1244 1.0666 0.3796 0.140 Uiso 1 1 calc R . .
C9 C 0.2943(4) 1.1665(4) 0.4179(3) 0.0782(15) Uani 1 1 d . . .
H9A H 0.2929 1.1418 0.4665 0.117 Uiso 1 1 calc R C .
H9B H 0.2626 1.2329 0.4055 0.117 Uiso 1 1 calc R . .
H9C H 0.3605 1.1734 0.4224 0.117 Uiso 1 1 calc R . .
C10 C 0.4141(3) 0.9736(4) 0.3859(2) 0.0535(11) Uani 1 1 d . C .
H10 H 0.4487 1.0202 0.4296 0.064 Uiso 1 1 calc R . .
C11 C 0.4605(3) 0.8694(5) 0.4054(3) 0.0799(16) Uani 1 1 d . . .
H11A H 0.4490 0.8410 0.4492 0.120 Uiso 1 1 calc R C .
H11B H 0.5291 0.8761 0.4185 0.120 Uiso 1 1 calc R . .
H11C H 0.4332 0.8240 0.3612 0.120 Uiso 1 1 calc R . .
C12 C 0.4221(4) 1.0188(4) 0.3148(3) 0.0790(16) Uani 1 1 d . . .
H12A H 0.3785 0.9831 0.2695 0.119 Uiso 1 1 calc R C .
H12B H 0.4875 1.0111 0.3176 0.119 Uiso 1 1 calc R . .
H12C H 0.4055 1.0914 0.3114 0.119 Uiso 1 1 calc R . .
C13 C 0.1385(4) 0.4571(4) 0.2616(3) 0.0630(12) Uani 1 1 d . D .
H13 H 0.0767 0.4907 0.2307 0.076 Uiso 1 1 calc R . .
C14 C 0.1356(4) 0.4366(4) 0.3397(3) 0.0821(17) Uani 1 1 d . . .
H14A H 0.1988 0.4152 0.3751 0.123 Uiso 1 1 calc R D .
H14B H 0.0895 0.3823 0.3355 0.123 Uiso 1 1 calc R . .
H14C H 0.1167 0.4989 0.3589 0.123 Uiso 1 1 calc R . .
C15 C 0.1430(5) 0.3606(4) 0.2183(4) 0.0898(18) Uani 1 1 d . . .
H15A H 0.1459 0.3790 0.1689 0.135 Uiso 1 1 calc R D .
H15B H 0.0862 0.3191 0.2097 0.135 Uiso 1 1 calc R . .
H15C H 0.1998 0.3214 0.2485 0.135 Uiso 1 1 calc R . .
C16 C 0.3377(5) 0.4802(7) 0.3181(5) 0.0496(19) Uiso 0.60 1 d P D 1
H16 H 0.3276 0.4227 0.3490 0.059 Uiso 0.60 1 calc PR D 1
C16A C 0.3605(10) 0.5129(11) 0.3188(8) 0.063(4) Uiso 0.40 1 d P D 2
H16A H 0.4008 0.5670 0.3089 0.076 Uiso 0.40 1 calc PR D 2
C17 C 0.4124(7) 0.5589(8) 0.3681(6) 0.088(3) Uiso 0.60 1 d P D 1
H17A H 0.4386 0.5968 0.3358 0.132 Uiso 0.60 1 calc PR D 1
H17B H 0.4638 0.5228 0.4083 0.132 Uiso 0.60 1 calc PR D 1
H17C H 0.3817 0.6066 0.3916 0.132 Uiso 0.60 1 calc PR D 1
C17A C 0.3675(9) 0.4063(10) 0.2712(8) 0.066(3) Uiso 0.40 1 d P D 2
H17D H 0.3079 0.3681 0.2567 0.099 Uiso 0.40 1 calc PR D 2
H17E H 0.4202 0.3639 0.3042 0.099 Uiso 0.40 1 calc PR D 2
H17F H 0.3786 0.4251 0.2250 0.099 Uiso 0.40 1 calc PR D 2
C18 C 0.3960(8) 0.4478(9) 0.2700(7) 0.095(3) Uiso 0.60 1 d P D 1
H18A H 0.3530 0.4201 0.2208 0.143 Uiso 0.60 1 calc PR D 1
H18B H 0.4424 0.3956 0.2978 0.143 Uiso 0.60 1 calc PR D 1
H18C H 0.4294 0.5073 0.2609 0.143 Uiso 0.60 1 calc PR D 1
C18A C 0.3860(13) 0.5037(14) 0.3986(10) 0.105(5) Uiso 0.40 1 d P D 2
H18D H 0.3846 0.5711 0.4206 0.157 Uiso 0.40 1 calc PR D 2
H18E H 0.4503 0.4752 0.4217 0.157 Uiso 0.40 1 calc PR D 2
H18F H 0.3410 0.4584 0.4089 0.157 Uiso 0.40 1 calc PR D 2
C19 C 0.0975(3) 0.6443(3) 0.0431(2) 0.0497(10) Uani 1 1 d . D .
H19 H 0.1203 0.5853 0.0211 0.060 Uiso 1 1 calc R . .
C20 C 0.0073(3) 0.6118(4) 0.0537(3) 0.0629(12) Uani 1 1 d . . .
H20A H 0.0217 0.5552 0.0903 0.094 Uiso 1 1 calc R D .
H20B H -0.0401 0.5897 0.0044 0.094 Uiso 1 1 calc R . .
H20C H -0.0179 0.6695 0.0732 0.094 Uiso 1 1 calc R . .
C21 C 0.0783(5) 0.7326(4) -0.0124(3) 0.0788(16) Uani 1 1 d . . .
H21A H 0.0563 0.7916 0.0082 0.118 Uiso 1 1 calc R D .
H21B H 0.0292 0.7130 -0.0617 0.118 Uiso 1 1 calc R . .
H21C H 0.1368 0.7505 -0.0198 0.118 Uiso 1 1 calc R . .
C22 C 0.2878(3) 0.7260(3) 0.1170(3) 0.0502(10) Uani 1 1 d . D .
H22 H 0.2639 0.7858 0.0821 0.060 Uiso 1 1 calc R . .
C23 C 0.3610(4) 0.7659(5) 0.1919(4) 0.0792(17) Uani 1 1 d . . .
H23A H 0.3313 0.8166 0.2139 0.119 Uiso 1 1 calc R D .
H23B H 0.4138 0.7976 0.1822 0.119 Uiso 1 1 calc R . .
H23C H 0.3852 0.7092 0.2279 0.119 Uiso 1 1 calc R . .
C24 C 0.3298(4) 0.6521(4) 0.0779(3) 0.0708(14) Uani 1 1 d . . .
H24A H 0.3541 0.5924 0.1108 0.106 Uiso 1 1 calc R D .
H24B H 0.3820 0.6850 0.0681 0.106 Uiso 1 1 calc R . .
H24C H 0.2808 0.6305 0.0292 0.106 Uiso 1 1 calc R . .

loop_
_atom_site_aniso_label
_atom_site_aniso_U_11
_atom_site_aniso_U_22
_atom_site_aniso_U_33
_atom_site_aniso_U_23
_atom_site_aniso_U_13
_atom_site_aniso_U_12
Ce1 0.02973(12) 0.03933(14) 0.03231(15) -0.00247(8) 0.00897(9) -0.00144(7)
P1 0.0488(5) 0.0547(6) 0.0312(5) 0.0011(5) 0.0104(4) -0.0049(5)
P2 0.0399(5) 0.0413(5) 0.0359(5) -0.0045(4) 0.0103(4) -0.0041(4)
P3 0.0470(5) 0.0440(5) 0.0476(6) 0.0073(5) 0.0193(5) 0.0094(4)
P4 0.0448(5) 0.0418(5) 0.0377(5) -0.0026(4) 0.0194(4) -0.0040(4)
O1 0.0473(15) 0.0598(18) 0.0348(16) -0.0002(12) 0.0132(13) -0.0095(12)
O2 0.0433(13) 0.0449(14) 0.0363(15) -0.0051(12) 0.0125(12) -0.0107(11)
O3 0.0435(13) 0.0528(16) 0.0358(15) 0.0051(12) 0.0119(11) 0.0074(12)
O4 0.0472(15) 0.0403(13) 0.0373(15) -0.0008(11) 0.0176(13) -0.0022(11)
O5 0.0402(13) 0.0494(15) 0.0501(17) 0.0005(13) 0.0129(13) -0.0029(12)
O6 0.0464(15) 0.0520(16) 0.065(2) -0.0004(14) 0.0141(15) 0.0012(13)
N1 0.0548(18) 0.0483(19) 0.0341(18) -0.0050(15) 0.0137(15) -0.0051(15)
N2 0.0571(19) 0.0471(18) 0.046(2) 0.0042(16) 0.0263(16) 0.0038(15)
C1 0.095(4) 0.102(4) 0.060(3) -0.022(3) 0.046(3) -0.015(3)
C3 0.162(7) 0.143(7) 0.164(8) -0.018(6) 0.117(7) 0.037(6)
C7 0.064(3) 0.048(2) 0.053(3) 0.002(2) 0.014(2) 0.002(2)
C8 0.065(3) 0.061(3) 0.132(6) 0.002(4) 0.014(3) 0.013(3)
C9 0.095(4) 0.045(3) 0.084(4) -0.015(3) 0.021(3) 0.003(2)
C10 0.045(2) 0.072(3) 0.042(2) -0.017(2) 0.0157(18) -0.012(2)
C11 0.051(3) 0.113(4) 0.074(4) -0.003(3) 0.023(3) 0.021(3)
C12 0.076(3) 0.100(4) 0.072(4) -0.014(3) 0.040(3) -0.032(3)
C13 0.072(3) 0.052(3) 0.067(3) 0.013(2) 0.029(3) 0.001(2)
C14 0.086(4) 0.077(4) 0.094(4) 0.033(3) 0.046(3) 0.001(3)
C15 0.110(5) 0.063(3) 0.100(5) -0.010(3) 0.043(4) -0.018(3)
C19 0.054(2) 0.053(2) 0.044(2) -0.010(2) 0.0205(19) -0.0053(18)
C20 0.054(2) 0.079(3) 0.055(3) -0.017(2) 0.020(2) -0.016(2)
C21 0.088(4) 0.088(4) 0.048(3) 0.007(3) 0.011(3) -0.008(3)
C22 0.060(2) 0.050(2) 0.052(3) -0.0010(19) 0.033(2) -0.0077(18)
C23 0.062(3) 0.105(5) 0.077(4) -0.020(3) 0.034(3) -0.034(3)
C24 0.071(3) 0.081(3) 0.081(4) -0.002(3) 0.051(3) 0.001(3)

loop_
_atom_type_symbol
_atom_type_description
_atom_type_scat_dispersion_real
_atom_type_scat_dispersion_imag
_atom_type_scat_source
C C 0.0033 0.0016 'International Tables Vol C Tables 4.2.6.8 and 6.1.1.4'
H H 0.0000 0.0000 'International Tables Vol C Tables 4.2.6.8 and 6.1.1.4'
Ce Ce -0.2486 2.6331 'International Tables Vol C Tables 4.2.6.8 and 6.1.1.4'
N N 0.0061 0.0033 'International Tables Vol C Tables 4.2.6.8 and 6.1.1.4'
O O 0.0106 0.0060 'International Tables Vol C Tables 4.2.6.8 and 6.1.1.4'
P P 0.1023 0.0942 'International Tables Vol C Tables 4.2.6.8 and 6.1.1.4'

loop_
_geom_angle_atom_site_label_1
_geom_angle_atom_site_label_2
_geom_angle_atom_site_label_3
_geom_angle
_geom_angle_site_symmetry_1
_geom_angle_site_symmetry_3
O1 Ce1 Ce1 102.21(7) . 2
O1 Ce1 O4 153.81(10) . .
O1 Ce1 O5 84.25(10) . 2
O1 Ce1 O5 120.50(10) . .
O2 Ce1 Ce1 136.02(7) . 2
O2 Ce1 O1 78.69(9) . .
O2 Ce1 O3 97.03(11) . .
O2 Ce1 O4 83.53(9) . .
O2 Ce1 O5 160.48(10) . .
O2 Ce1 O5 161.72(10) . 2
O2 Ce1 O6 97.55(11) . .
O3 Ce1 Ce1 126.92(7) . 2
O3 Ce1 O1 83.78(10) . .
O3 Ce1 O4 79.46(10) . .
O3 Ce1 O5 89.16(10) . .
O3 Ce1 O5 87.52(10) . 2
O3 Ce1 O6 154.79(11) . .
O4 Ce1 Ce1 103.93(7) . 2
O5 Ce1 Ce1 42.15(7) . 2
O5 Ce1 Ce1 42.17(7) 2 2
O5 Ce1 O4 114.74(10) 2 .
O5 Ce1 O4 79.43(10) . .
O5 Ce1 O5 36.35(14) 2 .
O6 Ce1 Ce1 41.71(8) . 2
O6 Ce1 Ce1 41.89(7) 2 2
O6 Ce1 O1 79.07(11) . .
O6 Ce1 O1 114.39(10) 2 .
O6 Ce1 O2 96.98(11) 2 .
O6 Ce1 O3 158.95(10) 2 .
O6 Ce1 O4 86.60(11) 2 .
O6 Ce1 O4 122.58(10) . .
O6 Ce1 O5 83.86(11) . .
O6 Ce1 O5 72.71(11) 2 .
O6 Ce1 O5 72.58(11) . 2
O6 Ce1 O5 84.06(11) 2 2
O6 Ce1 O6 36.06(15) 2 .
O1 P1 N1 115.99(17) . .
O1 P1 C1 107.3(2) . .
O1 P1 C4 102.0(3) . .
O1 P1 C4A 109.9(6) . .
N1 P1 C1 109.5(2) . .
N1 P1 C4 107.6(3) . .
N1 P1 C4A 113.7(6) . .
C1 P1 C4 114.6(4) . .
C4A P1 C1 98.9(7) . .
C4A P1 C4 15.7(6) . .
O2 P2 N1 116.58(17) . .
O2 P2 C7 106.87(18) . .
O2 P2 C10 108.26(17) . .
N1 P2 C7 110.8(2) . .
N1 P2 C10 107.97(19) . .
C7 P2 C10 105.8(2) . .
O3 P3 N2 116.57(17) . .
O3 P3 C13 105.5(2) . .
O3 P3 C16 110.4(3) . .
O3 P3 C16A 102.3(5) . .
N2 P3 C13 108.5(2) . .
N2 P3 C16 111.6(3) . .
N2 P3 C16A 104.5(5) . .
C13 P3 C16A 119.9(5) . .
C16 P3 C13 103.2(3) . .
C16 P3 C16A 16.8(5) . .
O4 P4 N2 116.17(17) . .
O4 P4 C19 108.62(18) . .
O4 P4 C22 107.63(17) . .
N2 P4 C19 109.1(2) . .
N2 P4 C22 108.19(19) . .
C22 P4 C19 106.8(2) . .
P1 O1 Ce1 137.76(16) . .
P2 O2 Ce1 137.80(16) . .
P3 O3 Ce1 132.06(15) . .
P4 O4 Ce1 136.70(16) . .
Ce1 O5 Ce1 95.69(11) 2 .
O5 O5 Ce1 71.86(16) 2 2
O5 O5 Ce1 71.79(16) 2 .
Ce1 O6 Ce1 96.39(12) 2 .
O6 O6 Ce1 71.66(17) 2 .
O6 O6 Ce1 72.28(17) 2 2
P2 N1 P1 128.5(2) . .
P3 N2 P4 129.5(2) . .
C2 C1 P1 113.1(6) . .
C2 C1 C2A 33.5(7) . .
C2A C1 P1 115.2(8) . .
C3 C1 P1 109.8(4) . .
C3 C1 C2 119.3(7) . .
C3 C1 C2A 89.5(9) . .
C5 C4 P1 114.8(6) . .
C6 C4 P1 111.4(7) . .
C6 C4 C5 112.4(9) . .
C5A C4A P1 114.7(12) . .
C6A C4A P1 120.2(14) . .
C6A C4A C5A 109.1(16) . .
C8 C7 P2 111.5(3) . .
C8 C7 C9 111.5(4) . .
C9 C7 P2 111.3(3) . .
C11 C10 P2 109.3(3) . .
C11 C10 C12 112.5(4) . .
C12 C10 P2 112.7(3) . .
C14 C13 P3 111.9(4) . .
C14 C13 C15 113.5(4) . .
C15 C13 P3 112.4(4) . .
C17 C16 P3 107.8(6) . .
C17 C16 C18 95.1(8) . .
C18 C16 P3 114.9(7) . .
C17A C16A P3 100.7(9) . .
C18A C16A P3 112.9(11) . .
C18A C16A C17A 116.8(13) . .
C20 C19 P4 109.6(3) . .
C21 C19 P4 112.0(3) . .
C21 C19 C20 111.0(4) . .
C23 C22 P4 108.7(3) . .
C24 C22 P4 113.3(3) . .
C24 C22 C23 112.4(4) . .

loop_
_geom_bond_atom_site_label_1
_geom_bond_atom_site_label_2
_geom_bond_distance
_geom_bond_site_symmetry_2
Ce1 Ce1 3.3993(19) 2
Ce1 O1 2.299(3) .
Ce1 O2 2.287(3) .
Ce1 O3 2.290(3) .
Ce1 O4 2.299(3) .
Ce1 O5 2.293(3) .
Ce1 O5 2.292(3) 2
Ce1 O6 2.276(3) 2
Ce1 O6 2.284(3) .
P1 O1 1.511(3) .
P1 N1 1.574(3) .
P1 C1 1.796(5) .
P1 C4 1.864(9) .
P1 C4A 1.706(17) .
P2 O2 1.521(3) .
P2 N1 1.560(3) .
P2 C7 1.797(4) .
P2 C10 1.815(4) .
P3 O3 1.512(3) .
P3 N2 1.568(3) .
P3 C13 1.816(5) .
P3 C16 1.782(8) .
P3 C16A 1.895(14) .
P4 O4 1.513(3) .
P4 N2 1.574(3) .
P4 C19 1.810(4) .
P4 C22 1.802(4) .
O5 Ce1 2.292(3) 2
O5 O5 1.430(6) 2
O6 Ce1 2.276(3) 2
O6 O6 1.412(6) 2
C1 C2 1.505(12) .
C1 C2A 1.604(19) .
C1 C3 1.439(9) .
C4 C5 1.518(13) .
C4 C6 1.499(14) .
C4A C5A 1.58(2) .
C4A C6A 1.46(3) .
C7 C8 1.510(7) .
C7 C9 1.509(6) .
C10 C11 1.517(7) .
C10 C12 1.511(6) .
C13 C14 1.514(7) .
C13 C15 1.521(7) .
C16 C17 1.558(13) .
C16 C18 1.548(14) .
C16A C17A 1.686(19) .
C16A C18A 1.41(2) .
C19 C20 1.518(6) .
C19 C21 1.515(6) .
C22 C23 1.522(7) .
C22 C24 1.499(6) .
